data_2224885
loop_
_publ_author_name
'Bel-Ghacham, H.'
'Kandri Rodi, Y.'
'Saffon, Natalie'
'Essassi, El Mokhtar'
'Ng, Seik Weng'

_publ_section_title
6-Bromo-1-[2-(2-oxo-1,3-oxazolidin-3-yl)ethyl]-1<i>H</i>-imidazo[4,5-<i>b</i>]pyridin-2(3<i>H</i>)-one
_journal_coeditor_code BT5180
_journal_issue 2
_journal_name_full 'Acta Crystallographica Section E'
_journal_page_first o456
_journal_paper_doi 10.1107/S1600536810002679
_journal_volume 66
_journal_year 2010
_chemical_formula_iupac 'C11 H11 Br N4 O3'
_chemical_formula_moiety 'C11 H11 Br N4 O3'
_chemical_formula_sum 'C11 H11 Br N4 O3'
_chemical_formula_weight 327.15
_chemical_name_systematic
;
6-Bromo-1-[2-(2-oxo-1,3-oxazolidin-3-yl)ethyl]-1<i>H</i>-
imidazo[4,5-<i>b</i>]pyridin-2(3<i>H</i>)-one
;
_space_group_IT_number 15
_symmetry_cell_setting monoclinic
_symmetry_space_group_name_Hall '-C 2yc'
_symmetry_space_group_name_H-M 'C 1 2/c 1'
_atom_sites_solution_hydrogens geom
_atom_sites_solution_primary direct
_atom_sites_solution_secondary difmap
_audit_creation_method SHELXL-97
_cell_angle_alpha 90.00
_cell_angle_beta 110.343(2)
_cell_angle_gamma 90.00
_cell_formula_units_Z 8
_cell_length_a 27.0174(11)
_cell_length_b 6.0141(2)
_cell_length_c 16.6121(6)
_cell_measurement_reflns_used 1559
_cell_measurement_temperature 173(2)
_cell_measurement_theta_max 22.4
_cell_measurement_theta_min 2.6
_cell_volume 2530.87(16)
_computing_cell_refinement 'SAINT (Bruker, 2005)'
_computing_data_collection 'APEX2 (Bruker, 2005)'
_computing_data_reduction 'SAINT (Bruker, 2005)'
_computing_molecular_graphics 'X-SEED (Barbour, 2001)'
_computing_publication_material 'publCIF (Westrip, 2010)'
_computing_structure_refinement 'SHELXL97 (Sheldrick, 2008)'
_computing_structure_solution 'SHELXS97 (Sheldrick, 2008)'
_diffrn_ambient_temperature 173(2)
_diffrn_measured_fraction_theta_full 0.999
_diffrn_measured_fraction_theta_max 0.999
_diffrn_measurement_device_type 'Bruker APEXII diffractometer'
_diffrn_measurement_method '\f and \w scans'
_diffrn_radiation_monochromator graphite
_diffrn_radiation_source 'fine-focus sealed tube'
_diffrn_radiation_type MoK\a
_diffrn_radiation_wavelength 0.71073
_diffrn_reflns_av_R_equivalents 0.0618
_diffrn_reflns_av_sigmaI/netI 0.0622
_diffrn_reflns_limit_h_max 32
_diffrn_reflns_limit_h_min -26
_diffrn_reflns_limit_k_max 7
_diffrn_reflns_limit_k_min -7
_diffrn_reflns_limit_l_max 19
_diffrn_reflns_limit_l_min -19
_diffrn_reflns_number 9174
_diffrn_reflns_theta_full 25.00
_diffrn_reflns_theta_max 25.00
_diffrn_reflns_theta_min 2.55
_diffrn_standards_decay_% 0
_diffrn_standards_interval_count 0
_diffrn_standards_interval_time 0
_diffrn_standards_number 0
_exptl_absorpt_coefficient_mu 3.259
_exptl_absorpt_correction_T_max 0.8540
_exptl_absorpt_correction_T_min 0.3556
_exptl_absorpt_correction_type multi-scan
_exptl_absorpt_process_details '(SADABS; Sheldrick, 1996)'
_exptl_crystal_colour Colorless
_exptl_crystal_density_diffrn 1.717
_exptl_crystal_density_method 'not measured'
_exptl_crystal_description Plate
_exptl_crystal_F_000 1312
_exptl_crystal_size_max 0.40
_exptl_crystal_size_mid 0.20
_exptl_crystal_size_min 0.05
_refine_diff_density_max 0.360
_refine_diff_density_min -0.359
_refine_ls_extinction_method none
_refine_ls_goodness_of_fit_ref 1.016
_refine_ls_hydrogen_treatment mixed
_refine_ls_matrix_type full
_refine_ls_number_parameters 176
_refine_ls_number_reflns 2224
_refine_ls_number_restraints 1
_refine_ls_restrained_S_all 1.016
_refine_ls_R_factor_all 0.0653
_refine_ls_R_factor_gt 0.0380
_refine_ls_shift/su_max 0.001
_refine_ls_shift/su_mean 0.001
_refine_ls_structure_factor_coef Fsqd
_refine_ls_weighting_details 'calc w=1/[\s^2^(Fo^2^)+(0.0269P)^2^+1.8498P] where P=(Fo^2^+2Fc^2^)/3'
_refine_ls_weighting_scheme calc
_refine_ls_wR_factor_gt 0.0683
_refine_ls_wR_factor_ref 0.0770
_reflns_number_gt 1633
_reflns_number_total 2224
_reflns_threshold_expression I>2\s(I)
_cod_data_source_file bt5180.cif
_cod_data_source_block I
_cod_depositor_comments
;
The following automatic conversions were performed:
'_symmetry_cell_setting' value 'Monoclinic' changed to 'monoclinic'
according to '/home/saulius/struct/CIF-dictionaries/cif_core.dic'
dictionary named 'cif_core.dic' version 2.4.1 from
2010-06-29.

'_exptl_absorpt_correction_type' value 'Multi-scan' changed
to 'multi-scan' according to
'/home/saulius/struct/CIF-dictionaries/cif_core.dic' dictionary named
'cif_core.dic' version 2.4.1 from 2010-06-29.

Automatic conversion script
Id: cif_fix_enum 1527 2010-12-29 10:47:43Z saulius 

The following automatic conversions were performed:

'_symmetry_cell_setting' value 'Monoclinic' changed to 'monoclinic'
according to /home/saulius/struct/CIF-dictionaries/cif_core.dic
dictionary named 'cif_core.dic' version 2.4.1 from
2010-06-29.

'_exptl_absorpt_correction_type' value 'Multi-scan'
changed to 'multi-scan' according to
/home/saulius/struct/CIF-dictionaries/cif_core.dic dictionary named
'cif_core.dic' version 2.4.1 from 2010-06-29.

Automatic conversion script
Id: cif_fix_values 1715 2011-07-08 13:25:40Z adriana 
;
_cod_original_sg_symbol_H-M 'C 2/c'
_cod_database_code 2224885
_cod_database_fobs_code 2224885

loop_
_symmetry_equiv_pos_as_xyz
'x, y, z'
'-x, y, -z+1/2'
'x+1/2, y+1/2, z'
'-x+1/2, y+1/2, -z+1/2'
'-x, -y, -z'
'x, -y, z-1/2'
'-x+1/2, -y+1/2, -z'
'x+1/2, -y+1/2, z-1/2'

loop_
_atom_site_type_symbol
_atom_site_label
_atom_site_fract_x
_atom_site_fract_y
_atom_site_fract_z
_atom_site_U_iso_or_equiv
_atom_site_adp_type
_atom_site_calc_flag
_atom_site_refinement_flags
_atom_site_occupancy
_atom_site_disorder_assembly
_atom_site_disorder_group
Br Br1 0.030317(17) 1.14052(7) 0.39869(3) 0.03436(15) Uani d . 1 . .
O O1 0.07133(11) 0.4365(4) 0.17338(18) 0.0398(8) Uani d . 1 . .
O O2 0.14847(12) 0.2803(5) 0.25167(18) 0.0447(8) Uani d . 1 . .
O O3 0.26482(10) 0.4281(4) 0.42343(15) 0.0266(6) Uani d . 1 . .
N N1 0.14287(12) 0.6468(5) 0.21101(17) 0.0236(7) Uani d . 1 . .
N N2 0.20224(12) 0.7116(5) 0.38942(18) 0.0197(7) Uani d . 1 . .
N N3 0.19871(12) 0.4599(5) 0.48386(18) 0.0225(7) Uani d D 1 . .
H H3 0.2052(13) 0.339(3) 0.5132(18) 0.022(10) Uiso d D 1 . .
N N4 0.12421(12) 0.6066(5) 0.51587(18) 0.0242(7) Uani d . 1 . .
C C1 0.12398(18) 0.4418(7) 0.2151(2) 0.0307(10) Uani d . 1 . .
C C2 0.05337(18) 0.6589(7) 0.1444(3) 0.0565(14) Uani d . 1 . .
H H2A 0.0354 0.7266 0.1812 0.068 Uiso calc R 1 . .
H H2B 0.0286 0.6568 0.0843 0.068 Uiso calc R 1 . .
C C3 0.10292(17) 0.7865(6) 0.1514(3) 0.0366(11) Uani d . 1 . .
H H3A 0.1079 0.7975 0.0953 0.044 Uiso calc R 1 . .
H H3B 0.1026 0.9376 0.1749 0.044 Uiso calc R 1 . .
C C4 0.19838(15) 0.6905(6) 0.2399(2) 0.0261(9) Uani d . 1 . .
H H4A 0.2065 0.7762 0.1951 0.031 Uiso calc R 1 . .
H H4B 0.2176 0.5474 0.2474 0.031 Uiso calc R 1 . .
C C5 0.21827(15) 0.8193(6) 0.3239(2) 0.0221(9) Uani d . 1 . .
H H5A 0.2573 0.8290 0.3439 0.027 Uiso calc R 1 . .
H H5B 0.2040 0.9725 0.3143 0.027 Uiso calc R 1 . .
C C6 0.22613(15) 0.5212(6) 0.4313(2) 0.0220(9) Uani d . 1 . .
C C7 0.15790(14) 0.6070(6) 0.4745(2) 0.0198(8) Uani d . 1 . .
C C8 0.08786(15) 0.7701(6) 0.4925(2) 0.0268(9) Uani d . 1 . .
H H8 0.0624 0.7777 0.5201 0.032 Uiso calc R 1 . .
C C9 0.08554(15) 0.9282(6) 0.4302(2) 0.0227(9) Uani d . 1 . .
C C10 0.12232(15) 0.9304(6) 0.3887(2) 0.0220(9) Uani d . 1 . .
H H10 0.1218 1.0386 0.3468 0.026 Uiso calc R 1 . .
C C11 0.15928(14) 0.7649(6) 0.4130(2) 0.0183(8) Uani d . 1 . .

loop_
_atom_site_aniso_label
_atom_site_aniso_U_11
_atom_site_aniso_U_22
_atom_site_aniso_U_33
_atom_site_aniso_U_12
_atom_site_aniso_U_13
_atom_site_aniso_U_23
Br1 0.0348(3) 0.0294(3) 0.0412(2) 0.0106(2) 0.01603(19) 0.0026(2)
O1 0.0332(19) 0.0294(17) 0.0488(19) -0.0102(14) 0.0042(15) -0.0006(14)
O2 0.055(2) 0.0231(17) 0.0475(19) 0.0033(15) 0.0068(16) 0.0151(14)
O3 0.0277(17) 0.0288(16) 0.0264(14) 0.0084(13) 0.0134(13) 0.0087(11)
N1 0.029(2) 0.0179(18) 0.0216(16) -0.0027(16) 0.0057(14) 0.0021(14)
N2 0.0232(18) 0.0189(17) 0.0178(15) -0.0005(14) 0.0081(14) 0.0051(13)
N3 0.030(2) 0.0186(19) 0.0194(17) 0.0056(15) 0.0091(15) 0.0093(14)
N4 0.0270(19) 0.0258(19) 0.0222(16) 0.0046(15) 0.0116(15) 0.0050(14)
C1 0.042(3) 0.024(2) 0.026(2) -0.005(2) 0.010(2) -0.0023(18)
C2 0.043(3) 0.035(3) 0.072(3) 0.003(3) -0.005(3) 0.003(3)
C3 0.047(3) 0.021(2) 0.033(2) 0.006(2) 0.003(2) 0.0018(18)
C4 0.031(2) 0.029(2) 0.025(2) -0.0018(18) 0.0185(19) 0.0000(17)
C5 0.023(2) 0.023(2) 0.0200(19) -0.0004(17) 0.0075(16) 0.0040(16)
C6 0.025(2) 0.022(2) 0.0183(19) -0.0003(18) 0.0070(18) 0.0022(16)
C7 0.021(2) 0.018(2) 0.0183(18) 0.0015(17) 0.0048(16) 0.0007(16)
C8 0.026(2) 0.031(2) 0.027(2) -0.0008(19) 0.0140(19) -0.0025(18)
C9 0.024(2) 0.019(2) 0.025(2) 0.0039(16) 0.0088(18) -0.0012(16)
C10 0.029(2) 0.018(2) 0.0182(19) 0.0031(17) 0.0066(17) 0.0022(15)
C11 0.022(2) 0.019(2) 0.0143(18) -0.0030(17) 0.0064(17) -0.0032(16)

loop_
_atom_type_symbol
_atom_type_description
_atom_type_scat_dispersion_real
_atom_type_scat_dispersion_imag
_atom_type_scat_source
C C 0.0033 0.0016 'International Tables Vol C Tables 4.2.6.8 and 6.1.1.4'
H H 0.0000 0.0000 'International Tables Vol C Tables 4.2.6.8 and 6.1.1.4'
N N 0.0061 0.0033 'International Tables Vol C Tables 4.2.6.8 and 6.1.1.4'
O O 0.0106 0.0060 'International Tables Vol C Tables 4.2.6.8 and 6.1.1.4'
Br Br -0.2901 2.4595 'International Tables Vol C Tables 4.2.6.8 and 6.1.1.4'

loop_
_geom_angle_atom_site_label_1
_geom_angle_atom_site_label_2
_geom_angle_atom_site_label_3
_geom_angle_site_symmetry_1
_geom_angle_site_symmetry_3
_geom_angle
_geom_angle_publ_flag
C1 O1 C2 . . 108.7(3) ?
C1 N1 C4 . . 121.6(3) ?
C1 N1 C3 . . 111.1(3) ?
C4 N1 C3 . . 124.5(3) ?
C6 N2 C11 . . 109.9(3) ?
C6 N2 C5 . . 122.6(3) ?
C11 N2 C5 . . 127.2(3) ?
C6 N3 C7 . . 110.0(3) ?
C6 N3 H3 . . 123(2) ?
C7 N3 H3 . . 127(2) ?
C7 N4 C8 . . 114.5(3) ?
O2 C1 N1 . . 127.5(4) ?
O2 C1 O1 . . 122.2(4) ?
N1 C1 O1 . . 110.3(3) ?
O1 C2 C3 . . 104.9(3) ?
O1 C2 H2A . . 110.8 ?
C3 C2 H2A . . 110.8 ?
O1 C2 H2B . . 110.8 ?
C3 C2 H2B . . 110.8 ?
H2A C2 H2B . . 108.8 ?
N1 C3 C2 . . 100.8(3) ?
N1 C3 H3A . . 111.6 ?
C2 C3 H3A . . 111.6 ?
N1 C3 H3B . . 111.6 ?
C2 C3 H3B . . 111.6 ?
H3A C3 H3B . . 109.4 ?
N1 C4 C5 . . 113.3(3) ?
N1 C4 H4A . . 108.9 ?
C5 C4 H4A . . 108.9 ?
N1 C4 H4B . . 108.9 ?
C5 C4 H4B . . 108.9 ?
H4A C4 H4B . . 107.7 ?
N2 C5 C4 . . 110.9(3) ?
N2 C5 H5A . . 109.5 ?
C4 C5 H5A . . 109.5 ?
N2 C5 H5B . . 109.5 ?
C4 C5 H5B . . 109.5 ?
H5A C5 H5B . . 108.0 ?
O3 C6 N3 . . 127.5(3) ?
O3 C6 N2 . . 126.1(3) ?
N3 C6 N2 . . 106.4(3) ?
N4 C7 N3 . . 127.6(3) ?
N4 C7 C11 . . 125.3(3) ?
N3 C7 C11 . . 107.1(3) ?
N4 C8 C9 . . 123.6(3) ?
N4 C8 H8 . . 118.2 ?
C9 C8 H8 . . 118.2 ?
C8 C9 C10 . . 121.3(3) ?
C8 C9 Br1 . . 119.6(3) ?
C10 C9 Br1 . . 119.1(3) ?
C11 C10 C9 . . 114.9(3) ?
C11 C10 H10 . . 122.6 ?
C9 C10 H10 . . 122.6 ?
C10 C11 N2 . . 133.1(3) ?
C10 C11 C7 . . 120.3(3) ?
N2 C11 C7 . . 106.6(3) ?

loop_
_geom_bond_atom_site_label_1
_geom_bond_atom_site_label_2
_geom_bond_site_symmetry_2
_geom_bond_distance
_geom_bond_publ_flag
Br1 C9 . 1.894(4) ?
O1 C1 . 1.349(5) ?
O1 C2 . 1.447(5) ?
O2 C1 . 1.213(4) ?
O3 C6 . 1.232(4) ?
N1 C1 . 1.345(5) ?
N1 C4 . 1.431(4) ?
N1 C3 . 1.452(5) ?
N2 C6 . 1.378(4) ?
N2 C11 . 1.385(4) ?
N2 C5 . 1.457(4) ?
N3 C6 . 1.377(4) ?
N3 C7 . 1.380(4) ?
N3 H3 . 0.859(10) ?
N4 C7 . 1.318(4) ?
N4 C8 . 1.348(4) ?
C2 C3 . 1.512(6) ?
C2 H2A . 0.9900 ?
C2 H2B . 0.9900 ?
C3 H3A . 0.9900 ?
C3 H3B . 0.9900 ?
C4 C5 . 1.521(5) ?
C4 H4A . 0.9900 ?
C4 H4B . 0.9900 ?
C5 H5A . 0.9900 ?
C5 H5B . 0.9900 ?
C7 C11 . 1.405(5) ?
C8 C9 . 1.390(5) ?
C8 H8 . 0.9500 ?
C9 C10 . 1.393(5) ?
C10 C11 . 1.368(5) ?
C10 H10 . 0.9500 ?

loop_
_geom_hbond_atom_site_label_D
_geom_hbond_atom_site_label_H
_geom_hbond_atom_site_label_A
_geom_hbond_site_symmetry_A
_geom_hbond_distance_DH
_geom_hbond_distance_HA
_geom_hbond_distance_DA
_geom_hbond_angle_DHA
_geom_hbond_publ_flag
N3 H3 O3 7_556 0.860(10) 1.940(10) 2.781(4) 167(3) yes

loop_
_geom_torsion_atom_site_label_1
_geom_torsion_atom_site_label_2
_geom_torsion_atom_site_label_3
_geom_torsion_atom_site_label_4
_geom_torsion_site_symmetry_1
_geom_torsion_site_symmetry_2
_geom_torsion_site_symmetry_3
_geom_torsion_site_symmetry_4
_geom_torsion
_geom_torsion_publ_flag
C4 N1 C1 O2 . . . . 10.3(6) ?
C3 N1 C1 O2 . . . . 171.9(4) ?
C4 N1 C1 O1 . . . . -171.3(3) ?
C3 N1 C1 O1 . . . . -9.7(4) ?
C2 O1 C1 O2 . . . . 174.3(4) ?
C2 O1 C1 N1 . . . . -4.2(4) ?
C1 O1 C2 C3 . . . . 15.5(5) ?
C1 N1 C3 C2 . . . . 18.3(4) ?
C4 N1 C3 C2 . . . . 179.3(3) ?
O1 C2 C3 N1 . . . . -19.6(4) ?
C1 N1 C4 C5 . . . . -107.3(4) ?
C3 N1 C4 C5 . . . . 93.6(4) ?
C6 N2 C5 C4 . . . . 75.4(4) ?
C11 N2 C5 C4 . . . . -97.5(4) ?
N1 C4 C5 N2 . . . . 52.5(4) ?
C7 N3 C6 O3 . . . . 179.9(4) ?
C7 N3 C6 N2 . . . . 0.8(4) ?
C11 N2 C6 O3 . . . . 178.8(4) ?
C5 N2 C6 O3 . . . . 4.8(6) ?
C11 N2 C6 N3 . . . . -2.1(4) ?
C5 N2 C6 N3 . . . . -176.1(3) ?
C8 N4 C7 N3 . . . . -179.2(3) ?
C8 N4 C7 C11 . . . . 2.5(5) ?
C6 N3 C7 N4 . . . . -177.8(3) ?
C6 N3 C7 C11 . . . . 0.8(4) ?
C7 N4 C8 C9 . . . . -0.2(5) ?
N4 C8 C9 C10 . . . . -1.6(6) ?
N4 C8 C9 Br1 . . . . 176.7(3) ?
C8 C9 C10 C11 . . . . 1.2(5) ?
Br1 C9 C10 C11 . . . . -177.2(3) ?
C9 C10 C11 N2 . . . . -178.5(4) ?
C9 C10 C11 C7 . . . . 0.9(5) ?
C6 N2 C11 C10 . . . . -178.0(4) ?
C5 N2 C11 C10 . . . . -4.3(6) ?
C6 N2 C11 C7 . . . . 2.6(4) ?
C5 N2 C11 C7 . . . . 176.2(3) ?
N4 C7 C11 C10 . . . . -2.9(6) ?
N3 C7 C11 C10 . . . . 178.5(3) ?
N4 C7 C11 N2 . . . . 176.6(3) ?
N3 C7 C11 N2 . . . . -2.0(4) ?

loop_
_cod_related_entry_id
_cod_related_entry_database
_cod_related_entry_code
1 ChemSpider 24744358
